data_7231864
loop_
_publ_author_name
'An, Guangyu'
'Jiang, Yuqian'
'Xi, Jinyang'
'Liu, Libing'
'Wang, Pin'
'Xiao, Feng'
'Wang, Dongsheng'

_publ_section_title
;
 Crystallization of aluminum polycation sulfates: transformation of
 tetrahedral crystals into block crystals in aqueous solutions
;
_journal_issue 2
_journal_name_full CrystEngComm
_journal_page_first 202
_journal_paper_doi 10.1039/C8CE01571F
_journal_volume 21
_journal_year 2019
_chemical_formula_sum 'Al13 H53 O67 S3'
_chemical_formula_weight 1572.34
_space_group_crystal_system monoclinic
_space_group_IT_number 7
_space_group_name_Hall 'P -2yac'
_space_group_name_H-M_alt 'P 1 n 1'
_symmetry_space_group_name_Hall 'P -2yac'
_symmetry_space_group_name_H-M 'P 1 n 1'
_atom_sites_solution_hydrogens difmap
_audit_creation_method SHELXL-2013
_audit_update_record
;
2018-10-31 deposited with the CCDC.
2018-11-20 downloaded from the CCDC.
;
_cell_angle_alpha 90
_cell_angle_beta 102.18(3)
_cell_angle_gamma 90
_cell_formula_units_Z 2
_cell_length_a 14.030(3)
_cell_length_b 11.502(2)
_cell_length_c 17.598(4)
_cell_measurement_reflns_used 7916
_cell_measurement_temperature 153(2)
_cell_measurement_theta_max 27.4855
_cell_measurement_theta_min 1.7706
_cell_volume 2775.9(10)
_computing_cell_refinement 'CrystalClear (Rigaku Inc., 2008)'
_computing_data_collection 'CrystalClear (Rigaku Inc., 2008)'
_computing_data_reduction 'CrystalClear (Rigaku Inc., 2008)'
_computing_molecular_graphics 'SHELXL-2013 (Sheldrick, 2013)'
_computing_publication_material 'SHELXL-2013 (Sheldrick, 2013)'
_computing_structure_refinement 'SHELXL-2013 (Sheldrick, 2013)'
_computing_structure_solution 'SHELXL-2013 (Sheldrick, 2013)'
_diffrn_ambient_temperature 153(2)
_diffrn_measured_fraction_theta_full 0.969
_diffrn_measured_fraction_theta_max 0.997
_diffrn_measurement_device_type Rigaku
_diffrn_radiation_type MoK\a
_diffrn_radiation_wavelength 0.71073
_diffrn_reflns_av_R_equivalents 0.1169
_diffrn_reflns_av_unetI/netI 0.1610
_diffrn_reflns_Laue_measured_fraction_full 0.969
_diffrn_reflns_Laue_measured_fraction_max 0.997
_diffrn_reflns_limit_h_max 16
_diffrn_reflns_limit_h_min -16
_diffrn_reflns_limit_k_max 13
_diffrn_reflns_limit_k_min -13
_diffrn_reflns_limit_l_max 20
_diffrn_reflns_limit_l_min -20
_diffrn_reflns_number 18655
_diffrn_reflns_point_group_measured_fraction_full 0.922
_diffrn_reflns_point_group_measured_fraction_max 0.949
_diffrn_reflns_theta_full 25.242
_diffrn_reflns_theta_max 24.997
_diffrn_reflns_theta_min 2.368
_exptl_absorpt_coefficient_mu 0.489
_exptl_crystal_colour colorless
_exptl_crystal_density_diffrn 1.881
_exptl_crystal_description block
_exptl_crystal_F_000 1612
_exptl_crystal_size_max 0.050
_exptl_crystal_size_mid 0.030
_exptl_crystal_size_min 0.010
_refine_diff_density_max 1.007
_refine_diff_density_min -0.890
_refine_diff_density_rms 0.199
_refine_ls_abs_structure_details
;
 Flack x determined using 1745 quotients [(I+)-(I-)]/[(I+)+(I-)]
 (Parsons and Flack (2004), Acta Cryst. A60, s61).
;
_refine_ls_abs_structure_Flack -0.1(2)
_refine_ls_extinction_method none
_refine_ls_goodness_of_fit_ref 1.140
_refine_ls_hydrogen_treatment mixed
_refine_ls_matrix_type full
_refine_ls_number_parameters 826
_refine_ls_number_reflns 9261
_refine_ls_number_restraints 953
_refine_ls_restrained_S_all 1.087
_refine_ls_R_factor_all 0.1585
_refine_ls_R_factor_gt 0.1270
_refine_ls_shift/su_max 0.001
_refine_ls_shift/su_mean 0.000
_refine_ls_structure_factor_coef Fsqd
_refine_ls_weighting_details
;
 w=1/[\s^2^(Fo^2^)+(0.0812P)^2^+39.9276P]
 where P=(Fo^2^+2Fc^2^)/3
;
_refine_ls_weighting_scheme calc
_refine_ls_wR_factor_gt 0.2529
_refine_ls_wR_factor_ref 0.2845
_reflns_Friedel_coverage 0.901
_reflns_Friedel_fraction_full 0.875
_reflns_Friedel_fraction_max 0.901
_reflns_number_gt 6959
_reflns_number_total 9261
_reflns_threshold_expression 'I > 2\s(I)'
_cod_data_source_file c8ce01571f2.cif
_cod_data_source_block 1
_cod_depositor_comments 'Adding full bibliography for 7231864--7231865.cif.'
_cod_original_cell_volume 2775.8(10)
_cod_original_formula_sum 'H53 Al13 O67 S3'
_cod_database_code 7231864
_shelx_space_group_comment
;
The symmetry employed for this shelxl refinement is uniquely defined
by the following loop, which should always be used as a source of
symmetry information in preference to the above space-group names.
They are only intended as comments.
;
_shelx_estimated_absorpt_t_min 0.976
_shelx_estimated_absorpt_t_max 0.995
_shelxl_version_number 2013-2

loop_
_space_group_symop_operation_xyz
'x, y, z'
'x+1/2, -y, z+1/2'

loop_
_atom_site_label
_atom_site_type_symbol
_atom_site_fract_x
_atom_site_fract_y
_atom_site_fract_z
_atom_site_U_iso_or_equiv
_atom_site_adp_type
_atom_site_occupancy
_atom_site_site_symmetry_order
_atom_site_calc_flag
_atom_site_refinement_flags_posn
_atom_site_refinement_flags_adp
_atom_site_refinement_flags_occupancy
Al1 Al 1.0058(5) 0.2987(6) 0.4668(4) 0.0091(11) Uani 1 1 d . U .
Al2 Al 1.1257(5) 0.3008(6) 0.6234(4) 0.0104(11) Uani 1 1 d . U .
Al3 Al 0.9747(5) 0.4853(6) 0.5747(4) 0.0100(11) Uani 1 1 d . U .
Al4 Al 0.8711(5) 0.1135(6) 0.4234(4) 0.0098(11) Uani 1 1 d . U .
Al5 Al 0.8483(5) -0.0722(6) 0.5340(4) 0.0110(12) Uani 1 1 d . U .
Al6 Al 0.6973(5) 0.1048(6) 0.4858(4) 0.0081(11) Uani 1 1 d . U .
Al7 Al 0.8948(6) 0.2060(5) 0.6082(5) 0.0084(10) Uani 1 1 d . U .
Al8 Al 0.9607(5) -0.0559(6) 0.6910(4) 0.0097(11) Uani 1 1 d . U .
Al9 Al 0.6606(5) 0.2834(6) 0.5878(4) 0.0097(11) Uani 1 1 d . U .
Al10 Al 0.7986(5) 0.4741(6) 0.6330(4) 0.0094(11) Uani 1 1 d . U .
Al11 Al 0.7764(5) 0.2972(6) 0.7460(4) 0.0104(11) Uani 1 1 d D U .
Al12 Al 0.9247(5) 0.1262(6) 0.7991(4) 0.0105(11) Uani 1 1 d D U .
Al13 Al 1.1020(5) 0.1290(6) 0.7379(4) 0.0090(11) Uani 1 1 d . U .
S1 S 1.1301(4) 0.5682(5) 0.8251(3) 0.0132(11) Uani 1 1 d . U .
S2 S 0.6576(4) -0.1545(5) 0.7436(4) 0.0131(11) Uani 1 1 d . U .
S3 S 1.1510(4) -0.1450(5) 0.4848(3) 0.0113(11) Uani 1 1 d . U .
O1 O 0.9840(11) 0.2980(13) 0.5743(9) 0.0101(13) Uani 1 1 d . U .
O2 O 0.8043(11) 0.2922(13) 0.6384(9) 0.0097(13) Uani 1 1 d . U .
O3 O 0.9567(11) 0.1186(13) 0.6914(9) 0.0094(13) Uani 1 1 d . U .
O4 O 0.8374(11) 0.1073(13) 0.5278(9) 0.0094(12) Uani 1 1 d . U .
O5 O 0.9962(11) 0.4564(13) 0.4785(9) 0.0101(15) Uani 1 1 d . U .
O6 O 1.1074(11) 0.4633(13) 0.6223(9) 0.0107(15) Uani 1 1 d . U .
O7 O 0.8405(11) 0.4857(13) 0.5419(9) 0.0101(15) Uani 1 1 d . U .
O8 O 0.9337(11) 0.4860(13) 0.6668(9) 0.0102(15) Uani 1 1 d . U .
O9 O 0.6562(11) 0.1205(13) 0.5779(9) 0.0092(16) Uani 1 1 d . U .
O10 O 0.6897(11) 0.2645(13) 0.4912(9) 0.0096(16) Uani 1 1 d . U .
O11 O 0.6715(11) 0.4427(13) 0.5897(9) 0.0105(15) Uani 1 1 d . U .
O12 O 1.1363(11) 0.2957(13) 0.5206(9) 0.0093(15) Uani 1 1 d . U .
O13 O 0.7766(11) 0.4566(13) 0.7339(9) 0.0109(15) Uani 1 1 d . U .
O14 O 0.6479(11) 0.2839(13) 0.6911(9) 0.0107(15) Uani 1 1 d . U .
O15 O 1.1406(11) 0.1428(13) 0.6408(9) 0.0103(15) Uani 1 1 d . U .
O16 O 1.1089(11) 0.2896(13) 0.7271(9) 0.0099(15) Uani 1 1 d . U .
O17 O 0.9075(11) 0.2885(13) 0.7961(9) 0.0104(15) Uani 1 1 d . U .
O18 O 1.0595(11) 0.1390(13) 0.8307(9) 0.0108(15) Uani 1 1 d . U .
O19 O 0.7930(11) 0.1388(13) 0.7662(9) 0.0110(15) Uani 1 1 d D U .
H19 H 0.769(3) 0.068(3) 0.765(12) 0.016 Uiso 1 1 d D U .
O20 O 1.0912(11) -0.0302(13) 0.7355(9) 0.0101(15) Uani 1 1 d . U .
O21 O 0.9291(11) -0.0387(14) 0.7898(9) 0.0113(15) Uani 1 1 d . U .
O22 O 0.8339(11) -0.0764(13) 0.6378(8) 0.0095(15) Uani 1 1 d . U .
O23 O 0.7164(11) -0.0548(13) 0.4911(9) 0.0096(15) Uani 1 1 d . U .
O24 O 0.9774(11) -0.0692(13) 0.5909(9) 0.0109(15) Uani 1 1 d . U .
O25 O 0.8817(11) -0.0470(13) 0.4374(9) 0.0113(15) Uani 1 1 d . U .
O26 O 0.7362(11) 0.1037(13) 0.3901(9) 0.0096(16) Uani 1 1 d . U .
O27 O 1.0033(11) 0.1400(14) 0.4509(9) 0.0102(16) Uani 1 1 d . U .
O28 O 0.8788(11) 0.2712(13) 0.4186(9) 0.0103(16) Uani 1 1 d . U .
O29 O 1.0791(11) 0.6693(14) 0.8461(9) 0.016(2) Uani 1 1 d . U .
O30 O 1.0641(12) 0.4665(14) 0.8143(9) 0.015(2) Uani 1 1 d . U .
O31 O 1.1628(12) 0.5899(13) 0.7523(9) 0.015(2) Uani 1 1 d . U .
O32 O 1.2178(12) 0.5406(14) 0.8854(9) 0.015(2) Uani 1 1 d . U .
O33 O 1.1447(11) -0.0284(14) 0.5167(9) 0.013(2) Uani 1 1 d . U .
O34 O 1.0624(12) -0.1719(14) 0.4278(9) 0.013(2) Uani 1 1 d . U .
O35 O 1.2345(11) -0.1530(14) 0.4468(10) 0.015(2) Uani 1 1 d . U .
O36 O 1.1625(12) -0.2317(14) 0.5490(9) 0.016(2) Uani 1 1 d . U .
O37 O 0.7546(11) -0.1699(14) 0.7971(10) 0.015(2) Uani 1 1 d . U .
O38 O 0.6647(12) -0.0487(15) 0.6948(9) 0.017(2) Uani 1 1 d . U .
O39 O 0.6305(12) -0.2561(14) 0.6961(9) 0.015(2) Uani 1 1 d . U .
O40 O 0.5830(11) -0.1298(14) 0.7891(9) 0.016(2) Uani 1 1 d . U .
O1W O 0.8822(11) 0.0984(13) 0.3120(8) 0.008(3) Uani 1 1 d . U .
H1WA H 0.9331 0.1395 0.3020 0.012 Uiso 1 1 d R U .
H1WB H 0.8308 0.1320 0.2799 0.012 Uiso 1 1 d R U .
O2W O 1.0498(10) 0.3237(14) 0.3698(9) 0.009(2) Uani 1 1 d . U .
H2WA H 1.0364 0.3951 0.3535 0.014 Uiso 1 1 d R U .
H2WB H 1.0155 0.2805 0.3328 0.014 Uiso 1 1 d R U .
O3W O 0.8423(12) -0.2329(13) 0.5245(9) 0.012(2) Uani 1 1 d . U .
H3WB H 0.9003 -0.2533 0.5234 0.019 Uiso 1 1 d R U .
H3WA H 0.8082 -0.2534 0.4806 0.019 Uiso 1 1 d R U .
O4W O 0.9795(12) -0.2222(13) 0.7085(9) 0.013(2) Uani 1 1 d . U .
H4WB H 1.0360 -0.2412 0.7342 0.019 Uiso 1 1 d R U .
H4WA H 0.9324 -0.2348 0.7309 0.019 Uiso 1 1 d R U .
O5W O 0.9122(12) 0.1108(13) 0.9069(9) 0.0097(19) Uani 1 1 d . U .
H5WA H 0.9534 0.1546 0.9366 0.015 Uiso 1 1 d R U .
H5WB H 0.8521 0.1265 0.9107 0.015 Uiso 1 1 d R U .
O6W O 0.7262(11) 0.3204(14) 0.8413(9) 0.011(2) Uani 1 1 d . U .
H6WA H 0.7316 0.3947 0.8564 0.017 Uiso 1 1 d R U .
H6WB H 0.7637 0.2833 0.8812 0.017 Uiso 1 1 d R U .
O7W O 0.5224(10) 0.2935(13) 0.5491(9) 0.0089(19) Uani 1 1 d . U .
H7WA H 0.5093 0.3075 0.5003 0.013 Uiso 1 1 d R U .
H7WB H 0.4944 0.2292 0.5597 0.013 Uiso 1 1 d R U .
O8W O 0.5618(11) 0.0836(13) 0.4305(9) 0.011(3) Uani 1 1 d . U .
H8WA H 0.5418 0.1442 0.4007 0.017 Uiso 1 1 d R U .
H8WB H 0.5230 0.0831 0.4638 0.017 Uiso 1 1 d R U .
O9W O 0.7723(11) 0.6412(13) 0.6339(9) 0.011(2) Uani 1 1 d . U .
H9WA H 0.7579 0.6557 0.5854 0.016 Uiso 1 1 d R U .
H9WB H 0.7314 0.6820 0.6530 0.016 Uiso 1 1 d R U .
O10W O 0.9899(11) 0.6483(13) 0.5740(10) 0.012(2) Uani 1 1 d . U .
H10A H 1.0150 0.6644 0.6211 0.018 Uiso 1 1 d R U .
H10B H 1.0341 0.6649 0.5492 0.018 Uiso 1 1 d R U .
O11W O 1.2357(11) 0.1253(13) 0.7969(9) 0.011(2) Uani 1 1 d . U .
H11A H 1.2657 0.0647 0.7830 0.016 Uiso 1 1 d R U .
H11B H 1.2364 0.1134 0.8461 0.016 Uiso 1 1 d R U .
O12W O 1.2685(11) 0.3234(14) 0.6556(9) 0.012(2) Uani 1 1 d . U .
H12A H 1.2812 0.3963 0.6694 0.018 Uiso 1 1 d R U .
H12B H 1.2963 0.3143 0.6155 0.018 Uiso 1 1 d R U .
O13W O 1.3048(14) 0.3241(16) 0.8717(11) 0.032(5) Uani 1 1 d G . .
O14W O 0.5523(13) 0.5838(15) 0.4752(10) 0.024(4) Uani 1 1 d G . .
O15W O 0.5514(13) 0.1202(14) 0.7701(10) 0.017(4) Uani 1 1 d G . .
O16W O 0.5619(12) -0.1898(15) 0.5247(11) 0.020(4) Uani 1 1 d G . .
O17W O 1.2288(12) -0.1962(14) 0.7088(10) 0.015(4) Uani 1 1 d G U .
O18W O 0.4298(13) 0.0944(16) 0.5296(10) 0.023(4) Uani 1 1 d G U .
O19W O 1.2479(12) 0.1404(14) 0.4505(10) 0.018(4) Uani 1 1 d G U .
O20W O 1.3663(14) 0.1219(18) 0.6885(15) 0.048(7) Uani 1 1 d G . .
O21W O 1.2386(12) 0.5477(14) 0.5399(9) 0.017(4) Uani 1 1 d G U .
O22W O 0.8456(13) 0.4797(17) 0.2322(11) 0.031(5) Uani 1 1 d G . .
O23W O 1.2144(12) 0.4619(15) 0.3950(9) 0.020(4) Uani 1 1 d G . .
O24W O 0.9969(13) 0.6163(15) 0.3565(11) 0.030(5) Uani 1 1 d G . .
O25W O 0.4320(12) 0.4934(15) 0.5680(10) 0.023(4) Uani 1 1 d G U .
O26W O 0.5533(15) 0.4961(17) 0.7224(12) 0.036(5) Uani 1 1 d G U .
O27W O 0.8681(12) 0.6323(14) 0.8398(9) 0.016(4) Uani 1 1 d G U .
O28W O 0.371(3) -0.072(5) 0.604(3) 0.069(15) Uani 0.5 1 d . . P
O29W O 0.927(4) 0.270(5) 0.176(3) 0.084(18) Uani 0.5 1 d . U P

loop_
_atom_site_aniso_label
_atom_site_aniso_U_11
_atom_site_aniso_U_22
_atom_site_aniso_U_33
_atom_site_aniso_U_23
_atom_site_aniso_U_13
_atom_site_aniso_U_12
Al1 0.009(2) 0.010(2) 0.008(2) 0.0009(17) 0.0007(16) -0.0005(16)
Al2 0.009(2) 0.012(2) 0.010(2) 0.0013(16) 0.0002(16) -0.0001(17)
Al3 0.009(2) 0.011(2) 0.010(2) 0.0002(18) 0.0006(16) 0.0000(16)
Al4 0.008(2) 0.013(2) 0.008(2) 0.0007(17) -0.0003(16) -0.0010(16)
Al5 0.011(2) 0.013(2) 0.009(2) 0.0011(17) 0.0010(16) 0.0024(17)
Al6 0.008(2) 0.010(2) 0.006(2) 0.0013(16) -0.0002(16) -0.0008(15)
Al7 0.0075(18) 0.0086(19) 0.0081(17) 0.0009(16) -0.0002(14) 0.0008(16)
Al8 0.011(2) 0.009(2) 0.0083(19) 0.0006(16) -0.0001(15) 0.0003(17)
Al9 0.006(2) 0.012(2) 0.010(2) -0.0003(16) -0.0008(15) -0.0014(16)
Al10 0.006(2) 0.011(2) 0.011(2) -0.0004(17) 0.0001(16) -0.0008(16)
Al11 0.010(2) 0.012(2) 0.009(2) -0.0006(16) 0.0000(16) -0.0018(16)
Al12 0.010(2) 0.011(2) 0.010(2) 0.0002(16) 0.0014(16) -0.0011(16)
Al13 0.010(2) 0.009(2) 0.008(2) 0.0005(16) 0.0010(16) 0.0000(16)
S1 0.013(2) 0.013(2) 0.011(2) 0.0005(18) -0.0030(18) 0.0036(18)
S2 0.008(2) 0.017(2) 0.015(2) 0.000(2) 0.0026(19) 0.0013(19)
S3 0.010(3) 0.011(2) 0.014(2) -0.001(2) 0.003(2) -0.002(2)
O1 0.009(2) 0.011(2) 0.010(2) 0.0013(17) 0.0007(17) 0.0003(17)
O2 0.008(2) 0.010(2) 0.010(2) 0.0001(17) 0.0006(17) -0.0005(16)
O3 0.009(2) 0.010(2) 0.009(2) 0.0009(17) 0.0005(16) -0.0004(17)
O4 0.009(2) 0.010(2) 0.008(2) 0.0009(16) 0.0002(15) 0.0002(16)
O5 0.007(3) 0.011(2) 0.011(2) 0.0007(18) 0.000(2) 0.000(2)
O6 0.008(2) 0.012(2) 0.012(3) 0.001(2) 0.0004(19) 0.0000(17)
O7 0.008(2) 0.010(3) 0.012(2) 0.000(2) 0.0008(18) -0.0002(19)
O8 0.008(2) 0.010(3) 0.012(2) -0.001(2) 0.0003(18) -0.0011(19)
O9 0.009(3) 0.010(2) 0.008(3) 0.0004(19) 0.001(2) -0.0009(19)
O10 0.008(3) 0.010(2) 0.010(2) 0.0009(18) 0.000(2) -0.001(2)
O11 0.008(2) 0.011(2) 0.012(3) -0.0008(19) 0.0006(19) -0.0010(17)
O12 0.008(2) 0.010(3) 0.009(2) 0.0015(19) 0.0004(16) 0.000(2)
O13 0.009(3) 0.012(2) 0.011(2) -0.0007(17) 0.001(2) -0.0015(19)
O14 0.009(2) 0.012(3) 0.010(2) -0.0007(19) 0.0005(16) -0.001(2)
O15 0.009(3) 0.012(2) 0.009(3) 0.0018(19) 0.001(2) 0.001(2)
O16 0.009(3) 0.010(2) 0.010(2) 0.0009(18) 0.000(2) 0.000(2)
O17 0.010(2) 0.012(2) 0.009(3) 0.0000(19) 0.0013(19) -0.0014(17)
O18 0.011(2) 0.012(3) 0.009(2) 0.000(2) 0.0013(17) -0.0011(19)
O19 0.011(2) 0.012(2) 0.010(3) 0.0001(19) 0.0009(19) -0.0015(17)
O20 0.011(2) 0.010(2) 0.008(3) 0.0010(19) 0.0008(19) 0.0003(17)
O21 0.012(3) 0.012(2) 0.010(2) 0.0006(18) 0.001(2) 0.000(2)
O22 0.011(2) 0.009(3) 0.008(2) 0.0010(19) 0.0006(17) 0.000(2)
O23 0.010(3) 0.010(2) 0.008(3) 0.001(2) 0.000(2) -0.0002(17)
O24 0.012(2) 0.012(3) 0.009(2) 0.0005(19) 0.0005(17) 0.002(2)
O25 0.012(3) 0.013(2) 0.009(3) 0.0010(18) 0.001(2) 0.000(2)
O26 0.009(3) 0.012(3) 0.007(2) 0.001(2) 0.0006(18) -0.001(2)
O27 0.009(2) 0.011(2) 0.009(4) 0.001(2) 0.000(2) 0.0000(18)
O28 0.009(2) 0.012(2) 0.009(3) 0.001(2) 0.001(2) -0.0003(18)
O29 0.013(4) 0.017(3) 0.014(5) -0.002(3) -0.005(4) 0.005(3)
O30 0.015(3) 0.016(3) 0.013(3) -0.001(2) 0.001(2) 0.002(2)
O31 0.016(3) 0.014(3) 0.013(3) -0.001(2) 0.000(2) 0.000(2)
O32 0.014(3) 0.018(5) 0.012(3) 0.001(3) -0.002(3) 0.005(3)
O33 0.012(5) 0.012(3) 0.015(5) -0.001(3) 0.001(4) 0.000(3)
O34 0.012(3) 0.012(5) 0.015(4) 0.000(3) 0.003(3) -0.003(3)
O35 0.013(3) 0.014(5) 0.019(5) -0.003(4) 0.006(3) -0.003(3)
O36 0.016(5) 0.014(4) 0.017(4) 0.001(3) 0.005(3) 0.000(3)
O37 0.009(3) 0.020(5) 0.017(4) -0.002(4) 0.003(3) 0.002(3)
O38 0.012(5) 0.020(3) 0.020(4) 0.002(3) 0.005(4) 0.002(3)
O39 0.013(5) 0.018(3) 0.013(4) 0.001(3) 0.004(3) 0.000(3)
O40 0.008(4) 0.024(5) 0.015(4) -0.002(4) 0.002(3) 0.001(3)
O1W 0.009(4) 0.007(4) 0.007(4) 0.001(3) 0.000(3) 0.000(3)
O2W 0.008(4) 0.010(4) 0.009(3) 0.002(2) 0.001(3) 0.002(3)
O3W 0.014(5) 0.012(2) 0.010(4) 0.001(2) 0.000(3) 0.002(2)
O4W 0.014(4) 0.011(2) 0.012(4) 0.002(2) 0.000(3) 0.001(2)
O5W 0.009(3) 0.010(3) 0.009(2) 0.0004(18) 0.0010(18) -0.001(2)
O6W 0.011(4) 0.012(4) 0.011(3) -0.002(3) 0.002(3) -0.003(3)
O7W 0.008(2) 0.009(3) 0.009(3) 0.000(2) 0.0005(17) -0.0008(17)
O8W 0.012(4) 0.011(4) 0.012(4) 0.001(3) 0.003(3) 0.000(3)
O9W 0.009(4) 0.011(2) 0.013(4) 0.000(2) 0.002(3) -0.001(2)
O10W 0.007(4) 0.011(2) 0.015(4) 0.000(2) 0.000(3) 0.000(2)
O11W 0.011(3) 0.013(4) 0.009(4) 0.002(3) 0.002(2) 0.001(2)
O12W 0.009(2) 0.014(4) 0.011(4) 0.002(3) 0.000(2) 0.000(2)
O13W 0.035(12) 0.020(10) 0.034(11) -0.002(9) -0.008(9) -0.001(9)
O14W 0.028(11) 0.026(10) 0.016(9) -0.002(8) 0.003(8) 0.008(9)
O15W 0.027(10) 0.015(9) 0.011(8) 0.008(7) 0.005(7) -0.003(7)
O16W 0.009(8) 0.018(9) 0.031(11) 0.001(8) 0.001(8) -0.002(7)
O17W 0.015(4) 0.015(4) 0.015(4) 0.001(3) 0.002(3) 0.000(3)
O18W 0.022(5) 0.022(5) 0.024(5) -0.001(3) 0.004(3) 0.001(3)
O19W 0.016(5) 0.018(5) 0.018(5) 0.000(3) 0.003(3) 0.001(3)
O20W 0.016(11) 0.034(12) 0.081(17) -0.002(12) -0.021(11) 0.006(9)
O21W 0.017(4) 0.017(4) 0.016(4) 0.002(3) 0.004(3) 0.000(3)
O22W 0.029(11) 0.029(11) 0.036(11) 0.002(9) 0.010(9) 0.008(9)
O23W 0.022(10) 0.027(10) 0.014(9) 0.002(8) 0.006(7) 0.001(8)
O24W 0.025(11) 0.021(10) 0.036(11) 0.014(9) -0.007(9) -0.004(8)
O25W 0.023(5) 0.024(5) 0.023(5) -0.003(3) 0.006(3) 0.000(3)
O26W 0.034(6) 0.036(6) 0.036(5) -0.001(3) 0.008(3) 0.000(3)
O27W 0.016(4) 0.016(4) 0.015(4) 0.000(3) 0.002(3) -0.001(3)
O28W 0.04(3) 0.08(4) 0.09(4) 0.02(3) 0.01(3) 0.00(3)
O29W 0.084(19) 0.084(19) 0.084(19) 0.000(3) 0.017(5) 0.000(3)

loop_
_atom_type_symbol
_atom_type_description
_atom_type_scat_dispersion_real
_atom_type_scat_dispersion_imag
_atom_type_scat_source
Al Al 0.0645 0.0514 'International Tables Vol C Tables 4.2.6.8 and 6.1.1.4'
H H 0.0000 0.0000 'International Tables Vol C Tables 4.2.6.8 and 6.1.1.4'
O O 0.0106 0.0060 'International Tables Vol C Tables 4.2.6.8 and 6.1.1.4'
S S 0.1246 0.1234 'International Tables Vol C Tables 4.2.6.8 and 6.1.1.4'

loop_
_geom_angle_atom_site_label_1
_geom_angle_atom_site_label_2
_geom_angle_atom_site_label_3
_geom_angle
O28 Al1 O5 97.8(7)
O28 Al1 O27 76.9(7)
O5 Al1 O27 174.7(8)
O28 Al1 O12 168.8(8)
O5 Al1 O12 92.8(7)
O27 Al1 O12 92.5(7)
O28 Al1 O2W 94.4(7)
O5 Al1 O2W 89.8(7)
O27 Al1 O2W 90.7(7)
O12 Al1 O2W 89.3(7)
O12 Al2 O15 95.8(7)
O12 Al2 O6 93.4(7)
O15 Al2 O6 170.8(8)
O12 Al2 O16 173.7(8)
O15 Al2 O16 78.8(7)
O6 Al2 O16 91.9(7)
O12 Al2 O12W 90.0(7)
O15 Al2 O12W 90.6(7)
O6 Al2 O12W 90.0(7)
O16 Al2 O12W 93.3(7)
O5 Al3 O8 166.8(8)
O5 Al3 O7 93.9(7)
O8 Al3 O7 77.7(7)
O5 Al3 O10W 97.7(8)
O8 Al3 O10W 93.3(8)
O7 Al3 O10W 96.0(7)
O5 Al3 O6 92.7(7)
O8 Al3 O6 94.1(7)
O7 Al3 O6 168.9(8)
O10W Al3 O6 92.0(7)
O28 Al4 O27 77.4(7)
O28 Al4 O26 96.4(7)
O27 Al4 O26 173.3(8)
O28 Al4 O25 171.6(8)
O27 Al4 O25 94.7(7)
O26 Al4 O25 91.6(7)
O28 Al4 O4 96.1(7)
O27 Al4 O4 100.7(7)
O26 Al4 O4 82.2(7)
O25 Al4 O4 82.5(7)
O23 Al5 O3W 92.8(8)
O23 Al5 O24 169.2(8)
O3W Al5 O24 95.0(8)
O23 Al5 O25 91.9(7)
O3W Al5 O25 95.1(8)
O24 Al5 O25 94.8(7)
O23 Al5 O22 95.5(7)
O3W Al5 O22 92.8(7)
O24 Al5 O22 76.8(7)
O25 Al5 O22 168.9(8)
O9 Al6 O10 79.9(7)
O9 Al6 O23 97.0(7)
O10 Al6 O23 173.1(8)
O9 Al6 O26 174.5(8)
O10 Al6 O26 94.8(7)
O23 Al6 O26 88.4(7)
O9 Al6 O4 98.2(7)
O10 Al6 O4 91.7(7)
O23 Al6 O4 82.6(7)
O26 Al6 O4 83.1(7)
O2 Al7 O1 110.8(7)
O2 Al7 O3 108.3(8)
O1 Al7 O3 109.6(8)
O2 Al7 O4 110.2(8)
O1 Al7 O4 108.7(8)
O3 Al7 O4 109.2(6)
O24 Al8 O22 78.8(7)
O24 Al8 O20 96.0(8)
O22 Al8 O20 174.4(8)
O24 Al8 O21 173.8(8)
O22 Al8 O21 95.3(7)
O20 Al8 O21 89.8(7)
O24 Al8 O4W 91.7(7)
O22 Al8 O4W 92.2(7)
O20 Al8 O4W 90.1(7)
O21 Al8 O4W 90.4(7)
O11 Al9 O10 95.8(7)
O11 Al9 O14 90.2(7)
O10 Al9 O14 170.2(8)
O11 Al9 O9 174.3(8)
O10 Al9 O9 78.8(7)
O14 Al9 O9 94.9(7)
O11 Al9 O7W 91.1(7)
O10 Al9 O7W 94.8(7)
O14 Al9 O7W 92.8(7)
O9 Al9 O7W 91.0(7)
O11 Al10 O7 96.6(7)
O11 Al10 O8 170.4(8)
O7 Al10 O8 77.4(7)
O11 Al10 O13 91.9(7)
O7 Al10 O13 170.7(8)
O8 Al10 O13 93.7(7)
O11 Al10 O9W 91.6(7)
O7 Al10 O9W 91.8(7)
O8 Al10 O9W 96.1(7)
O13 Al10 O9W 91.6(7)
O13 Al11 O19 172.3(8)
O13 Al11 O14 92.7(7)
O19 Al11 O14 95.0(7)
O13 Al11 O17 94.7(7)
O19 Al11 O17 77.6(7)
O14 Al11 O17 171.6(8)
O13 Al11 O6W 88.5(7)
O19 Al11 O6W 91.3(8)
O14 Al11 O6W 88.4(7)
O17 Al11 O6W 95.7(7)
O19 Al12 O18 170.9(8)
O19 Al12 O17 78.3(7)
O18 Al12 O17 92.7(7)
O19 Al12 O21 95.8(7)
O18 Al12 O21 93.1(7)
O17 Al12 O21 172.4(8)
O19 Al12 O5W 91.3(7)
O18 Al12 O5W 90.6(7)
O17 Al12 O5W 94.6(7)
O21 Al12 O5W 90.2(7)
O20 Al13 O18 92.4(7)
O20 Al13 O16 173.0(8)
O18 Al13 O16 93.6(7)
O20 Al13 O15 95.7(7)
O18 Al13 O15 171.4(8)
O16 Al13 O15 78.2(7)
O20 Al13 O11W 93.2(7)
O18 Al13 O11W 89.1(7)
O16 Al13 O11W 90.6(7)
O15 Al13 O11W 93.2(7)
O29 S1 O31 110.3(9)
O29 S1 O30 109.7(10)
O31 S1 O30 109.0(9)
O29 S1 O32 111.6(9)
O31 S1 O32 107.2(10)
O30 S1 O32 109.0(10)
O39 S2 O40 109.9(10)
O39 S2 O37 111.3(10)
O40 S2 O37 109.7(9)
O39 S2 O38 111.5(10)
O40 S2 O38 107.1(10)
O37 S2 O38 107.2(10)
O34 S3 O33 110.3(10)
O34 S3 O35 108.6(10)
O33 S3 O35 110.5(9)
O34 S3 O36 108.7(9)
O33 S3 O36 109.2(9)
O35 S3 O36 109.5(10)
Al7 O1 Al1 124.6(9)
Al7 O1 Al2 123.8(9)
Al1 O1 Al2 94.2(7)
Al7 O1 Al3 122.0(8)
Al1 O1 Al3 91.2(7)
Al2 O1 Al3 92.1(7)
Al7 O2 Al11 126.1(9)
Al7 O2 Al9 123.2(9)
Al11 O2 Al9 92.4(7)
Al7 O2 Al10 124.4(9)
Al11 O2 Al10 90.0(7)
Al9 O2 Al10 90.3(7)
Al7 O3 Al8 123.6(8)
Al7 O3 Al13 123.6(9)
Al8 O3 Al13 91.9(7)
Al7 O3 Al12 123.9(9)
Al8 O3 Al12 93.3(7)
Al13 O3 Al12 91.3(7)
Al7 O4 Al6 122.6(9)
Al7 O4 Al4 122.0(9)
Al6 O4 Al4 93.8(7)
Al7 O4 Al5 123.6(8)
Al6 O4 Al5 93.6(7)
Al4 O4 Al5 93.1(7)
Al3 O5 Al1 108.5(8)
Al2 O6 Al3 104.9(8)
Al10 O7 Al3 102.8(8)
Al3 O8 Al10 101.8(8)
Al6 O9 Al9 99.8(8)
Al9 O10 Al6 101.0(8)
Al10 O11 Al9 106.0(8)
Al2 O12 Al1 102.8(8)
Al11 O13 Al10 102.7(8)
Al11 O14 Al9 103.0(8)
Al2 O15 Al13 100.8(8)
Al13 O16 Al2 100.7(8)
Al11 O17 Al12 100.0(8)
Al13 O18 Al12 103.2(8)
Al12 O19 Al11 102.5(8)
Al12 O19 H19 107(3)
Al11 O19 H19 151(3)
Al13 O20 Al8 103.7(8)
Al8 O21 Al12 101.6(8)
Al8 O22 Al5 101.6(8)
Al6 O23 Al5 104.4(8)
Al8 O24 Al5 102.2(8)
Al4 O25 Al5 104.2(8)
Al4 O26 Al6 100.7(8)
Al4 O27 Al1 100.9(8)
Al4 O28 Al1 102.2(8)
Al4 O1W H1WA 111.8
Al4 O1W H1WB 110.9
H1WA O1W H1WB 102.4
Al1 O2W H2WA 109.7
Al1 O2W H2WB 109.8
H2WA O2W H2WB 104.0
Al5 O3W H3WB 104.6
Al5 O3W H3WA 111.3
H3WB O3W H3WA 105.0
Al8 O4W H4WB 114.5
Al8 O4W H4WA 98.5
H4WB O4W H4WA 115.8
Al12 O5W H5WA 110.6
Al12 O5W H5WB 109.9
H5WA O5W H5WB 111.6
Al11 O6W H6WA 111.2
Al11 O6W H6WB 110.5
H6WA O6W H6WB 103.0
Al9 O7W H7WA 110.8
Al9 O7W H7WB 109.8
H7WA O7W H7WB 111.2
Al6 O8W H8WA 110.6
Al6 O8W H8WB 110.0
H8WA O8W H8WB 103.7
Al10 O9W H9WA 100.9
Al10 O9W H9WB 132.8
H9WA O9W H9WB 104.3
Al3 O10W H10A 103.6
Al3 O10W H10B 108.8
H10A O10W H10B 104.6
Al13 O11W H11A 109.6
Al13 O11W H11B 109.8
H11A O11W H11B 104.2
Al2 O12W H12A 109.8
Al2 O12W H12B 110.3
H12A O12W H12B 103.7

loop_
_geom_bond_atom_site_label_1
_geom_bond_atom_site_label_2
_geom_bond_distance
Al1 O28 1.832(16)
Al1 O5 1.834(17)
Al1 O27 1.846(17)
Al1 O12 1.875(16)
Al1 O2W 1.955(16)
Al2 O12 1.848(17)
Al2 O15 1.848(17)
Al2 O6 1.885(17)
Al2 O16 1.893(17)
Al2 O12W 1.981(16)
Al3 O5 1.810(16)
Al3 O8 1.832(17)
Al3 O7 1.849(16)
Al3 O10W 1.887(17)
Al3 O6 1.891(16)
Al4 O28 1.820(17)
Al4 O27 1.841(16)
Al4 O26 1.862(16)
Al4 O25 1.865(17)
Al4 O4 1.994(17)
Al5 O23 1.855(17)
Al5 O3W 1.856(17)
Al5 O24 1.876(16)
Al5 O25 1.878(17)
Al5 O22 1.881(17)
Al6 O9 1.840(17)
Al6 O10 1.844(16)
Al6 O23 1.854(16)
Al6 O26 1.876(16)
Al6 O4 1.949(17)
Al7 O2 1.779(17)
Al7 O1 1.832(17)
Al7 O3 1.836(16)
Al7 O4 1.859(17)
Al8 O24 1.832(16)
Al8 O22 1.843(16)
Al8 O20 1.856(17)
Al8 O21 1.893(17)
Al8 O4W 1.946(17)
Al9 O11 1.839(16)
Al9 O10 1.844(17)
Al9 O14 1.863(17)
Al9 O9 1.881(16)
Al9 O7W 1.919(16)
Al10 O11 1.821(16)
Al10 O7 1.825(16)
Al10 O8 1.868(16)
Al10 O13 1.877(17)
Al10 O9W 1.957(17)
Al11 O13 1.846(17)
Al11 O19 1.862(16)
Al11 O14 1.863(16)
Al11 O17 1.868(16)
Al11 O6W 1.968(17)
Al12 O19 1.822(17)
Al12 O18 1.862(17)
Al12 O17 1.881(17)
Al12 O21 1.907(17)
Al12 O5W 1.949(17)
Al13 O20 1.838(17)
Al13 O18 1.855(17)
Al13 O16 1.861(17)
Al13 O15 1.906(17)
Al13 O11W 1.943(16)
S1 O29 1.454(17)
S1 O31 1.469(17)
S1 O30 1.479(17)
S1 O32 1.481(16)
S2 O39 1.440(17)
S2 O40 1.474(17)
S2 O37 1.494(16)
S2 O38 1.504(18)
S3 O34 1.458(17)
S3 O33 1.464(17)
S3 O35 1.469(16)
S3 O36 1.489(17)
O19 H19 0.874(14)
O1W H1WA 0.9031
O1W H1WB 0.9028
O2W H2WA 0.8775
O2W H2WB 0.8775
O3W H3WB 0.8509
O3W H3WA 0.8515
O4W H4WB 0.8546
O4W H4WA 0.8505
O5W H5WA 0.8571
O5W H5WB 0.8786
O6W H6WA 0.8933
O6W H6WB 0.8920
O7W H7WA 0.8536
O7W H7WB 0.8759
O8W H8WA 0.8817
O8W H8WB 0.8807
O9W H9WA 0.8514
O9W H9WB 0.8622
O10W H10A 0.8505
O10W H10B 0.8512
O11W H11A 0.8755
O11W H11B 0.8751
O12W H12A 0.8804
O12W H12B 0.8813

loop_
_geom_torsion_atom_site_label_1
_geom_torsion_atom_site_label_2
_geom_torsion_atom_site_label_3
_geom_torsion_atom_site_label_4
_geom_torsion
O2 Al7 O1 Al1 -116.7(10)
O3 Al7 O1 Al1 123.9(10)
O4 Al7 O1 Al1 4.6(13)
O2 Al7 O1 Al2 118.7(10)
O3 Al7 O1 Al2 -0.7(13)
O4 Al7 O1 Al2 -120.0(10)
O2 Al7 O1 Al3 0.7(14)
O3 Al7 O1 Al3 -118.8(9)
O4 Al7 O1 Al3 121.9(9)
O1 Al7 O2 Al11 -118.6(10)
O3 Al7 O2 Al11 1.6(13)
O4 Al7 O2 Al11 121.0(10)
O1 Al7 O2 Al9 118.7(10)
O3 Al7 O2 Al9 -121.1(10)
O4 Al7 O2 Al9 -1.7(13)
O1 Al7 O2 Al10 1.5(14)
O3 Al7 O2 Al10 121.7(10)
O4 Al7 O2 Al10 -118.9(10)
O2 Al7 O3 Al8 121.0(10)
O1 Al7 O3 Al8 -118.0(10)
O4 Al7 O3 Al8 0.9(15)
O2 Al7 O3 Al13 -119.7(10)
O1 Al7 O3 Al13 1.3(13)
O4 Al7 O3 Al13 120.3(9)
O2 Al7 O3 Al12 -1.1(13)
O1 Al7 O3 Al12 119.9(10)
O4 Al7 O3 Al12 -121.1(10)
O2 Al7 O4 Al6 0.3(13)
O1 Al7 O4 Al6 -121.4(10)
O3 Al7 O4 Al6 119.1(9)
O2 Al7 O4 Al4 119.8(10)
O1 Al7 O4 Al4 -1.9(12)
O3 Al7 O4 Al4 -121.4(9)
O2 Al7 O4 Al5 -120.6(10)
O1 Al7 O4 Al5 117.7(10)
O3 Al7 O4 Al5 -1.8(14)
O8 Al3 O5 Al1 -42(4)
O7 Al3 O5 Al1 -92.4(9)
O10W Al3 O5 Al1 171.0(8)
O6 Al3 O5 Al1 78.6(9)
O28 Al1 O5 Al3 95.2(9)
O12 Al1 O5 Al3 -81.1(9)
O2W Al1 O5 Al3 -170.4(8)
O12 Al2 O6 Al3 79.8(8)
O16 Al2 O6 Al3 -96.9(8)
O12W Al2 O6 Al3 169.8(8)
O5 Al3 O6 Al2 -76.0(8)
O8 Al3 O6 Al2 92.6(8)
O7 Al3 O6 Al2 50(4)
O10W Al3 O6 Al2 -173.9(8)
O11 Al10 O7 Al3 -167.8(8)
O8 Al10 O7 Al3 4.5(7)
O9W Al10 O7 Al3 100.3(8)
O5 Al3 O7 Al10 165.1(8)
O8 Al3 O7 Al10 -4.6(7)
O10W Al3 O7 Al10 -96.7(8)
O6 Al3 O7 Al10 39(4)
O5 Al3 O8 Al10 -47(4)
O7 Al3 O8 Al10 4.4(7)
O10W Al3 O8 Al10 99.8(8)
O6 Al3 O8 Al10 -168.0(8)
O7 Al10 O8 Al3 -4.5(7)
O13 Al10 O8 Al3 172.9(8)
O9W Al10 O8 Al3 -95.0(8)
O10 Al6 O9 Al9 -5.3(7)
O23 Al6 O9 Al9 168.5(7)
O4 Al6 O9 Al9 85.0(8)
O10 Al9 O9 Al6 5.3(8)
O14 Al9 O9 Al6 -167.1(8)
O7W Al9 O9 Al6 100.0(8)
O11 Al9 O10 Al6 173.0(8)
O9 Al9 O10 Al6 -5.3(8)
O7W Al9 O10 Al6 -95.4(8)
O9 Al6 O10 Al9 5.4(8)
O26 Al6 O10 Al9 -175.8(8)
O4 Al6 O10 Al9 -92.6(8)
O7 Al10 O11 Al9 94.0(9)
O13 Al10 O11 Al9 -82.3(9)
O9W Al10 O11 Al9 -174.0(8)
O10 Al9 O11 Al10 -89.6(9)
O14 Al9 O11 Al10 82.7(9)
O7W Al9 O11 Al10 175.5(8)
O15 Al2 O12 Al1 98.5(8)
O6 Al2 O12 Al1 -80.9(8)
O12W Al2 O12 Al1 -170.9(8)
O28 Al1 O12 Al2 -81(4)
O5 Al1 O12 Al2 79.6(8)
O27 Al1 O12 Al2 -99.9(8)
O2W Al1 O12 Al2 169.4(8)
O14 Al11 O13 Al10 -80.7(8)
O17 Al11 O13 Al10 95.5(8)
O6W Al11 O13 Al10 -169.0(8)
O11 Al10 O13 Al11 79.3(8)
O8 Al10 O13 Al11 -92.9(8)
O9W Al10 O13 Al11 170.9(8)
O13 Al11 O14 Al9 82.7(8)
O19 Al11 O14 Al9 -97.7(8)
O6W Al11 O14 Al9 171.1(8)
O11 Al9 O14 Al11 -80.5(8)
O9 Al9 O14 Al11 97.1(8)
O7W Al9 O14 Al11 -171.7(8)
O12 Al2 O15 Al13 -167.4(7)
O16 Al2 O15 Al13 9.3(7)
O12W Al2 O15 Al13 102.6(8)
O18 Al13 O16 Al2 -168.4(8)
O15 Al13 O16 Al2 9.3(7)
O11W Al13 O16 Al2 102.4(8)
O15 Al2 O16 Al13 -9.6(7)
O6 Al2 O16 Al13 170.4(8)
O12W Al2 O16 Al13 -99.5(8)
O13 Al11 O17 Al12 -171.7(8)
O19 Al11 O17 Al12 9.3(8)
O6W Al11 O17 Al12 99.4(8)
O19 Al12 O17 Al11 -9.5(8)
O18 Al12 O17 Al11 169.2(8)
O5W Al12 O17 Al11 -99.9(8)
O20 Al13 O18 Al12 -80.0(8)
O16 Al13 O18 Al12 96.2(8)
O11W Al13 O18 Al12 -173.2(8)
O17 Al12 O18 Al13 -95.2(8)
O21 Al12 O18 Al13 79.8(8)
O5W Al12 O18 Al13 170.1(8)
O17 Al12 O19 Al11 9.6(8)
O21 Al12 O19 Al11 -165.6(8)
O5W Al12 O19 Al11 104.1(8)
O14 Al11 O19 Al12 166.3(8)
O17 Al11 O19 Al12 -9.7(8)
O6W Al11 O19 Al12 -105.2(8)
O18 Al13 O20 Al8 84.1(8)
O15 Al13 O20 Al8 -93.1(8)
O11W Al13 O20 Al8 173.3(8)
O24 Al8 O20 Al13 93.2(8)
O21 Al8 O20 Al13 -84.7(8)
O4W Al8 O20 Al13 -175.1(8)
O22 Al8 O21 Al12 -96.3(8)
O20 Al8 O21 Al12 81.4(8)
O4W Al8 O21 Al12 171.5(8)
O24 Al8 O22 Al5 -6.5(6)
O21 Al8 O22 Al5 171.6(8)
O4W Al8 O22 Al5 -97.7(8)
O23 Al5 O22 Al8 -166.1(8)
O3W Al5 O22 Al8 100.8(8)
O24 Al5 O22 Al8 6.4(6)
O25 Al5 O22 Al8 -35(4)
O9 Al6 O23 Al5 -95.6(8)
O26 Al6 O23 Al5 85.0(8)
O4 Al6 O23 Al5 1.8(8)
O3W Al5 O23 Al6 -176.5(8)
O24 Al5 O23 Al6 47(4)
O25 Al5 O23 Al6 -81.3(9)
O22 Al5 O23 Al6 90.4(8)
O22 Al8 O24 Al5 6.5(6)
O20 Al8 O24 Al5 -171.3(8)
O4W Al8 O24 Al5 98.4(8)
O23 Al5 O24 Al8 38(4)
O3W Al5 O24 Al8 -98.2(8)
O25 Al5 O24 Al8 166.3(8)
O22 Al5 O24 Al8 -6.4(6)
O27 Al4 O25 Al5 101.8(8)
O26 Al4 O25 Al5 -80.3(8)
O4 Al4 O25 Al5 1.6(8)
O23 Al5 O25 Al4 77.3(8)
O3W Al5 O25 Al4 170.3(8)
O24 Al5 O25 Al4 -94.3(8)
O22 Al5 O25 Al4 -54(4)
O28 Al4 O26 Al6 -92.7(8)
O25 Al4 O26 Al6 84.9(8)
O4 Al4 O26 Al6 2.7(7)
O10 Al6 O26 Al4 88.5(8)
O23 Al6 O26 Al4 -85.5(8)
O4 Al6 O26 Al4 -2.7(7)
O28 Al4 O27 Al1 12.2(8)
O25 Al4 O27 Al1 -165.0(8)
O4 Al4 O27 Al1 -81.7(8)
O28 Al1 O27 Al4 -12.2(8)
O12 Al1 O27 Al4 164.1(8)
O2W Al1 O27 Al4 -106.5(8)
O27 Al4 O28 Al1 -12.4(8)
O26 Al4 O28 Al1 170.0(8)
O4 Al4 O28 Al1 87.2(8)
O5 Al1 O28 Al4 -167.5(8)
O27 Al1 O28 Al4 12.4(8)
O12 Al1 O28 Al4 -7(4)
O2W Al1 O28 Al4 102.1(8)
